data_7007387
loop_
_publ_author_name
'de Quadras, Laura'
'Hampel, Frank'
'Gladysz, J. A.'

_publ_section_title
;
 Wire-like PtC[triple bond]CC[triple bond]CC[triple bond]CC[triple
 bond]CPt moieties surrounded by double-helical "insulation": new
 motifs featuring P(CH2)20P and P(CH2)4O(CH2)2O(CH2)4P linkages.
;
_journal_issue 24
_journal_name_full 'Dalton transactions (Cambridge, England : 2003)'
_journal_page_first 2929
_journal_page_last 2933
_journal_paper_doi 10.1039/b604465b
_journal_year 2006
_chemical_formula_sum 'C108 H120 F10 P4 Pt2'
_chemical_formula_weight 2122.10
_chemical_name_systematic
;
?
;
_space_group_IT_number 14
_symmetry_cell_setting monoclinic
_symmetry_space_group_name_Hall '-P 2ybc'
_symmetry_space_group_name_H-M 'P 1 21/c 1'
_atom_sites_solution_hydrogens geom
_atom_sites_solution_primary direct
_atom_sites_solution_secondary difmap
_audit_creation_method SHELXL-97
_cell_angle_alpha 90.00
_cell_angle_beta 102.57(3)
_cell_angle_gamma 90.00
_cell_formula_units_Z 4
_cell_length_a 39.9137(6)
_cell_length_b 11.1431(2)
_cell_length_c 22.6389(4)
_cell_measurement_reflns_used 18965
_cell_measurement_temperature 173(2)
_cell_volume 9827.6(12)
_computing_cell_refinement DENZO-SMN
_computing_data_collection 'Nonius Collect'
_computing_data_reduction DENZO-SMN
_computing_molecular_graphics 'SHELXTL NT'
_computing_publication_material 'SHELXTL NT'
_computing_structure_refinement 'SHELXL-97 (Sheldrick, 1997)'
_computing_structure_solution 'SHELXS-97 (Sheldrick, 1990)'
_diffrn_ambient_temperature 173(2)
_diffrn_detector_area_resol_mean 9
_diffrn_measured_fraction_theta_full 0.945
_diffrn_measured_fraction_theta_max 0.945
_diffrn_measurement_device_type 'Nonius KappaCCD'
_diffrn_radiation_monochromator graphite
_diffrn_radiation_source 'fine-focus rotating anode'
_diffrn_radiation_type MoK\a
_diffrn_radiation_wavelength 0.71073
_diffrn_reflns_av_R_equivalents 0.0490
_diffrn_reflns_av_sigmaI/netI 0.0794
_diffrn_reflns_limit_h_max 51
_diffrn_reflns_limit_h_min -51
_diffrn_reflns_limit_k_max 14
_diffrn_reflns_limit_k_min -12
_diffrn_reflns_limit_l_max 29
_diffrn_reflns_limit_l_min -29
_diffrn_reflns_number 37122
_diffrn_reflns_theta_full 27.51
_diffrn_reflns_theta_max 27.51
_diffrn_reflns_theta_min 1.05
_exptl_absorpt_coefficient_mu 2.974
_exptl_absorpt_correction_T_max 0.5877
_exptl_absorpt_correction_T_min 0.5877
_exptl_absorpt_correction_type empirical
_exptl_absorpt_process_details Scaleapck
_exptl_crystal_colour yellow
_exptl_crystal_density_diffrn 1.434
_exptl_crystal_density_method 'not measured'
_exptl_crystal_description block
_exptl_crystal_F_000 4296
_exptl_crystal_size_max 0.20
_exptl_crystal_size_mid 0.20
_exptl_crystal_size_min 0.20
_refine_diff_density_max 1.058
_refine_diff_density_min -1.611
_refine_diff_density_rms 0.194
_refine_ls_extinction_method none
_refine_ls_goodness_of_fit_ref 0.991
_refine_ls_hydrogen_treatment mixed
_refine_ls_matrix_type full
_refine_ls_number_parameters 1117
_refine_ls_number_reflns 21370
_refine_ls_number_restraints 28
_refine_ls_restrained_S_all 1.000
_refine_ls_R_factor_all 0.0771
_refine_ls_R_factor_gt 0.0421
_refine_ls_shift/su_max 0.008
_refine_ls_shift/su_mean 0.000
_refine_ls_structure_factor_coef Fsqd
_refine_ls_weighting_details 'calc w=1/[\s^2^(Fo^2^)+(0.0545P)^2^+0.0000P] where P=(Fo^2^+2Fc^2^)/3'
_refine_ls_weighting_scheme calc
_refine_ls_wR_factor_gt 0.0990
_refine_ls_wR_factor_ref 0.1123
_reflns_number_gt 14690
_reflns_number_total 21370
_reflns_threshold_expression >2sigma(I)
_cod_data_source_file b604465b.txt
_cod_data_source_block ldq10
_cod_depositor_comments
;
The following automatic conversions were performed:
'_symmetry_cell_setting' value 'Monoclinic' changed to 'monoclinic'
according to '/home/saulius/struct/CIF-dictionaries/cif_core.dic'
dictionary named 'cif_core.dic' version 2.4.1 from 2010-06-29.

Automatic conversion script
Id: cif_fix_enum 1527 2010-12-29 10:47:43Z saulius 
;
_cod_original_cell_volume 9827.5(3)
_cod_original_sg_symbol_H-M P2(1)/c
_cod_database_code 7007387

loop_
_symmetry_equiv_pos_as_xyz
'x, y, z'
'-x, y+1/2, -z+1/2'
'-x, -y, -z'
'x, -y-1/2, z-1/2'

loop_
_atom_site_label
_atom_site_type_symbol
_atom_site_fract_x
_atom_site_fract_y
_atom_site_fract_z
_atom_site_U_iso_or_equiv
_atom_site_adp_type
_atom_site_occupancy
_atom_site_symmetry_multiplicity
_atom_site_calc_flag
_atom_site_refinement_flags
_atom_site_disorder_assembly
_atom_site_disorder_group
Pt1 Pt 0.395602(5) -1.122592(18) 0.557786(8) 0.02376(6) Uani 1 1 d . . .
P1 P 0.40116(4) -1.16069(12) 0.46077(5) 0.0262(3) Uani 1 1 d . . .
C1B C 0.33869(14) -1.0666(6) 0.6505(2) 0.0395(14) Uani 1 1 d . . .
H1BA H 0.3361 -1.0634 0.6930 0.047 Uiso 1 1 calc R . .
H1BB H 0.3304 -0.9891 0.6314 0.047 Uiso 1 1 calc R . .
C1 C 0.35328(14) -1.0356(5) 0.5193(2) 0.0294(12) Uani 1 1 d . . .
C1A C 0.39412(14) -1.0266(5) 0.4133(2) 0.0354(14) Uani 1 1 d . . .
H1AA H 0.4045 -1.0400 0.3778 0.042 Uiso 1 1 calc R . .
H1AB H 0.3691 -1.0163 0.3979 0.042 Uiso 1 1 calc R . .
Pt2 Pt 0.109881(5) -0.768876(19) 0.232090(9) 0.03125(7) Uani 1 1 d . . .
P2 P 0.38453(4) -1.07940(13) 0.65118(5) 0.0268(3) Uani 1 1 d . . .
C2 C 0.32732(14) -0.9868(5) 0.4909(2) 0.0340(13) Uani 1 1 d . . .
C2B C 0.31565(15) -1.1649(6) 0.6185(3) 0.0464(16) Uani 1 1 d . . .
H2BA H 0.3173 -1.2361 0.6452 0.056 Uiso 1 1 calc R . .
H2BB H 0.3233 -1.1886 0.5814 0.056 Uiso 1 1 calc R . .
C2A C 0.40871(14) -0.9096(4) 0.4444(2) 0.0317(13) Uani 1 1 d . . .
H2AA H 0.4056 -0.9097 0.4866 0.038 Uiso 1 1 calc R . .
H2AB H 0.4336 -0.9059 0.4457 0.038 Uiso 1 1 calc R . .
P3 P 0.10262(4) -0.97006(13) 0.21047(7) 0.0363(4) Uani 1 1 d . . .
C3 C 0.29780(14) -0.9388(5) 0.4572(2) 0.0339(13) Uani 1 1 d . . .
C3B C 0.27855(18) -1.1223(7) 0.6018(4) 0.072(2) Uani 1 1 d . . .
H3BA H 0.2703 -1.1092 0.6395 0.086 Uiso 1 1 calc R . .
H3BB H 0.2778 -1.0441 0.5808 0.086 Uiso 1 1 calc R . .
C3A C 0.39132(18) -0.7985(5) 0.4117(2) 0.0437(16) Uani 1 1 d . . .
H3AA H 0.3664 -0.8038 0.4100 0.052 Uiso 1 1 calc R . .
H3AB H 0.3945 -0.7994 0.3696 0.052 Uiso 1 1 calc R . .
P4 P 0.11973(4) -0.57299(14) 0.26393(7) 0.0359(4) Uani 1 1 d . . .
C4 C 0.27158(15) -0.9031(5) 0.4263(2) 0.0390(14) Uani 1 1 d . . .
C4B C 0.2543(2) -1.2083(8) 0.5618(5) 0.126(5) Uani 1 1 d . . .
H4BA H 0.2628 -1.2903 0.5733 0.151 Uiso 1 1 calc R . .
H4BB H 0.2318 -1.2009 0.5733 0.151 Uiso 1 1 calc R . .
C4A C 0.40447(19) -0.6785(5) 0.4407(3) 0.0530(18) Uani 1 1 d . . .
H4AA H 0.4292 -0.6715 0.4408 0.064 Uiso 1 1 calc R . .
H4AB H 0.3924 -0.6128 0.4153 0.064 Uiso 1 1 calc R . .
C5 C 0.24063(15) -0.8702(5) 0.3906(3) 0.0411(15) Uani 1 1 d . . .
C5B C 0.2481(4) -1.2030(9) 0.5026(4) 0.173(7) Uani 1 1 d . . .
H5BA H 0.2702 -1.2166 0.4905 0.207 Uiso 1 1 calc R . .
H5BB H 0.2410 -1.1197 0.4908 0.207 Uiso 1 1 calc R . .
C5A C 0.39973(18) -0.6618(6) 0.5048(3) 0.0493(17) Uani 1 1 d . . .
H5AA H 0.4128 -0.7253 0.5306 0.059 Uiso 1 1 calc R . .
H5AB H 0.4098 -0.5836 0.5202 0.059 Uiso 1 1 calc R . .
C6 C 0.21297(15) -0.8488(5) 0.3588(3) 0.0387(14) Uani 1 1 d . . .
C6B C 0.2222(3) -1.2850(8) 0.4649(4) 0.114(4) Uani 1 1 d . . .
H6BA H 0.1988 -1.2547 0.4645 0.137 Uiso 1 1 calc R . .
H6BB H 0.2243 -1.3659 0.4834 0.137 Uiso 1 1 calc R . .
C6A C 0.36309(19) -0.6655(6) 0.5115(3) 0.0578(19) Uani 1 1 d . . .
H6AA H 0.3533 -0.7447 0.4974 0.069 Uiso 1 1 calc R . .
H6AB H 0.3499 -0.6038 0.4847 0.069 Uiso 1 1 calc R . .
C7 C 0.18160(15) -0.8268(5) 0.3229(2) 0.0364(14) Uani 1 1 d . . .
C7B C 0.2269(2) -1.2943(8) 0.3998(4) 0.097(3) Uani 1 1 d . . .
H7BA H 0.2518 -1.2970 0.4005 0.116 Uiso 1 1 calc R . .
H7BB H 0.2167 -1.3708 0.3821 0.116 Uiso 1 1 calc R . .
C7A C 0.35803(19) -0.6450(7) 0.5749(3) 0.069(2) Uani 1 1 d D . .
H7AA H 0.3723 -0.7047 0.6014 0.083 Uiso 1 1 calc R . .
H7AB H 0.3676 -0.5649 0.5879 0.083 Uiso 1 1 calc R . .
C8 C 0.15361(16) -0.8075(5) 0.2904(2) 0.0376(14) Uani 1 1 d . . .
C8B C 0.2118(2) -1.1979(7) 0.3617(4) 0.086(3) Uani 1 1 d . . .
H8BA H 0.2185 -1.1217 0.3837 0.104 Uiso 1 1 calc R . .
H8BB H 0.1866 -1.2051 0.3552 0.104 Uiso 1 1 calc R . .
C8A C 0.3241(2) -0.6504(16) 0.5871(4) 0.198(8) Uani 1 1 d D . .
C9B C 0.2214(2) -1.1883(8) 0.2982(4) 0.088(3) Uani 1 1 d . . .
H9BA H 0.2189 -1.2680 0.2784 0.106 Uiso 1 1 calc R . .
H9BB H 0.2054 -1.1321 0.2722 0.106 Uiso 1 1 calc R . .
C9A C 0.2955(2) -0.6150(13) 0.5511(5) 0.149(6) Uani 1 1 d D . .
C10B C 0.2582(2) -1.1442(8) 0.3045(4) 0.083(3) Uani 1 1 d . . .
H10A H 0.2610 -1.0663 0.3260 0.100 Uiso 1 1 calc R . .
H10B H 0.2742 -1.2024 0.3288 0.100 Uiso 1 1 calc R . .
C10A C 0.2615(3) -0.5930(13) 0.5586(6) 0.147(5) Uani 1 1 d D . .
C11 C 0.44030(13) -1.2163(4) 0.5951(2) 0.0244(11) Uani 1 1 d . . .
C11B C 0.2668(3) -1.1297(8) 0.2439(4) 0.098(3) Uani 1 1 d . . .
H11A H 0.2492 -1.0784 0.2182 0.118 Uiso 1 1 calc R . .
H11B H 0.2662 -1.2093 0.2242 0.118 Uiso 1 1 calc R . .
C11A C 0.2338(4) -0.6448(13) 0.5100(6) 0.186(7) Uani 1 1 d D . .
F12 F 0.41032(9) -1.3952(3) 0.60092(15) 0.0442(9) Uani 1 1 d . . .
C12 C 0.44041(14) -1.3336(5) 0.6117(2) 0.0288(12) Uani 1 1 d . . .
C12B C 0.3021(3) -1.0736(8) 0.2486(4) 0.092(3) Uani 1 1 d . . .
H12A H 0.3194 -1.1272 0.2734 0.110 Uiso 1 1 calc R . .
H12B H 0.3069 -1.0711 0.2075 0.110 Uiso 1 1 calc R . .
C12A C 0.2314(7) -0.7455(11) 0.5485(6) 0.48(3) Uani 1 1 d D . .
F13 F 0.46763(10) -1.5125(3) 0.65462(16) 0.0585(11) Uani 1 1 d . . .
C13 C 0.46916(17) -1.3961(5) 0.6380(2) 0.0372(15) Uani 1 1 d . . .
C13B C 0.3072(2) -0.9484(8) 0.2753(4) 0.078(2) Uani 1 1 d . . .
H13A H 0.3052 -0.9522 0.3180 0.093 Uiso 1 1 calc R . .
H13B H 0.3309 -0.9220 0.2751 0.093 Uiso 1 1 calc R . .
C13A C 0.1982(5) -0.787(3) 0.5170(11) 0.31(2) Uani 1 1 d D . .
F14 F 0.52962(10) -1.4019(3) 0.67265(17) 0.0626(11) Uani 1 1 d . . .
C14 C 0.50082(17) -1.3420(5) 0.6474(2) 0.0417(15) Uani 1 1 d . . .
C14B C 0.2825(2) -0.8550(6) 0.2431(3) 0.069(2) Uani 1 1 d . . .
H14A H 0.2591 -0.8749 0.2478 0.082 Uiso 1 1 calc R . .
H14B H 0.2825 -0.8568 0.1993 0.082 Uiso 1 1 calc R . .
C14A C 0.1733(10) -0.874(2) 0.5229(12) 0.32(2) Uani 1 1 d D . .
C15 C 0.50233(15) -1.2236(5) 0.6304(2) 0.0325(13) Uani 1 1 d . . .
F15 F 0.53295(8) -1.1676(3) 0.63814(15) 0.0502(9) Uani 1 1 d . . .
C15B C 0.2917(2) -0.7297(7) 0.2672(4) 0.076(2) Uani 1 1 d . . .
H15A H 0.2892 -0.7262 0.3097 0.091 Uiso 1 1 calc R . .
H15B H 0.3161 -0.7144 0.2672 0.091 Uiso 1 1 calc R . .
C15A C 0.1555(4) -0.986(2) 0.5140(7) 0.228(12) Uani 1 1 d D . .
F16 F 0.47626(8) -1.0489(3) 0.58838(13) 0.0365(8) Uani 1 1 d . . .
C16 C 0.47229(14) -1.1652(4) 0.6049(2) 0.0251(11) Uani 1 1 d . . .
C16B C 0.2703(2) -0.6314(7) 0.2320(4) 0.076(2) Uani 1 1 d . . .
H16A H 0.2799 -0.5529 0.2476 0.091 Uiso 1 1 calc R . .
H16B H 0.2719 -0.6371 0.1891 0.091 Uiso 1 1 calc R . .
C16A C 0.1220(6) -1.021(2) 0.4984(8) 0.272(12) Uani 1 1 d . . .
C17B C 0.23384(19) -0.6358(8) 0.2352(3) 0.078(3) Uani 1 1 d . . .
H17A H 0.2324 -0.6375 0.2783 0.093 Uiso 1 1 calc R . .
H17B H 0.2238 -0.7115 0.2164 0.093 Uiso 1 1 calc R . .
C17A C 0.0980(3) -1.0312(15) 0.4416(4) 0.159(6) Uani 1 1 d . . .
C18B C 0.21178(18) -0.5280(7) 0.2034(3) 0.063(2) Uani 1 1 d . . .
H18A H 0.2198 -0.4533 0.2257 0.076 Uiso 1 1 calc R . .
H18B H 0.2156 -0.5195 0.1619 0.076 Uiso 1 1 calc R . .
C18A C 0.1098(3) -1.0856(11) 0.3876(4) 0.123(4) Uani 1 1 d . . .
C19B C 0.17269(16) -0.5427(6) 0.2000(3) 0.0478(16) Uani 1 1 d . . .
H19A H 0.1600 -0.4859 0.1696 0.057 Uiso 1 1 calc R . .
H19B H 0.1657 -0.6250 0.1861 0.057 Uiso 1 1 calc R . .
C19A C 0.0948(2) -1.0140(7) 0.3304(3) 0.071(2) Uani 1 1 d . . .
C20B C 0.16250(15) -0.5206(5) 0.2604(3) 0.0428(15) Uani 1 1 d . . .
H20A H 0.1638 -0.4334 0.2688 0.051 Uiso 1 1 calc R . .
H20B H 0.1794 -0.5608 0.2928 0.051 Uiso 1 1 calc R . .
C20A C 0.10990(18) -1.0656(6) 0.2792(3) 0.0555(19) Uani 1 1 d . . .
C21 C 0.36878(14) -1.2668(5) 0.4226(2) 0.0310(13) Uani 1 1 d . . .
C22 C 0.36682(17) -1.2998(5) 0.3625(2) 0.0448(16) Uani 1 1 d . . .
H22A H 0.3824 -1.2662 0.3408 0.054 Uiso 1 1 calc R . .
C23 C 0.3428(2) -1.3795(6) 0.3351(3) 0.061(2) Uani 1 1 d . . .
H23A H 0.3415 -1.4010 0.2940 0.073 Uiso 1 1 calc R . .
C24 C 0.32026(19) -1.4295(6) 0.3659(3) 0.057(2) Uani 1 1 d . . .
H24A H 0.3036 -1.4857 0.3462 0.068 Uiso 1 1 calc R . .
C25 C 0.32158(17) -1.3993(5) 0.4242(3) 0.0492(17) Uani 1 1 d . . .
H25A H 0.3058 -1.4339 0.4453 0.059 Uiso 1 1 calc R . .
C26 C 0.34608(15) -1.3172(5) 0.4532(2) 0.0386(14) Uani 1 1 d . . .
H26A H 0.3471 -1.2962 0.4942 0.046 Uiso 1 1 calc R . .
C31 C 0.44158(14) -1.2278(5) 0.4527(2) 0.0270(12) Uani 1 1 d . . .
C32 C 0.44430(15) -1.3513(5) 0.4506(2) 0.0364(14) Uani 1 1 d . . .
H32A H 0.4248 -1.4001 0.4510 0.044 Uiso 1 1 calc R . .
C33 C 0.47519(17) -1.4036(5) 0.4479(3) 0.0435(16) Uani 1 1 d . . .
H33A H 0.4767 -1.4885 0.4454 0.052 Uiso 1 1 calc R . .
C34 C 0.50401(15) -1.3345(5) 0.4487(3) 0.0385(14) Uani 1 1 d . . .
H34A H 0.5254 -1.3713 0.4478 0.046 Uiso 1 1 calc R . .
C35 C 0.50135(15) -1.2104(5) 0.4510(2) 0.0379(14) Uani 1 1 d . . .
H35A H 0.5209 -1.1617 0.4510 0.045 Uiso 1 1 calc R . .
C36 C 0.47032(14) -1.1578(5) 0.4531(2) 0.0310(12) Uani 1 1 d . . .
H36A H 0.4687 -1.0729 0.4549 0.037 Uiso 1 1 calc R . .
C41 C 0.40177(15) -0.9344(5) 0.6787(2) 0.0315(13) Uani 1 1 d . . .
C42 C 0.38922(19) -0.8705(5) 0.7224(3) 0.0524(18) Uani 1 1 d . . .
H42A H 0.3713 -0.9030 0.7392 0.063 Uiso 1 1 calc R . .
C43 C 0.4031(2) -0.7591(6) 0.7411(3) 0.057(2) Uani 1 1 d . . .
H43A H 0.3942 -0.7147 0.7701 0.068 Uiso 1 1 calc R . .
C44 C 0.42936(19) -0.7122(6) 0.7187(3) 0.0517(18) Uani 1 1 d . . .
H44A H 0.4389 -0.6366 0.7326 0.062 Uiso 1 1 calc R . .
C45 C 0.44207(18) -0.7753(5) 0.6754(3) 0.0477(17) Uani 1 1 d . . .
H45A H 0.4605 -0.7437 0.6596 0.057 Uiso 1 1 calc R . .
C46 C 0.42750(16) -0.8848(5) 0.6555(3) 0.0401(15) Uani 1 1 d . . .
H46A H 0.4356 -0.9268 0.6248 0.048 Uiso 1 1 calc R . .
C51 C 0.40329(14) -1.1854(5) 0.7100(2) 0.0282(12) Uani 1 1 d . . .
C52 C 0.38962(15) -1.2988(5) 0.7102(2) 0.0353(14) Uani 1 1 d . . .
H52A H 0.3685 -1.3176 0.6832 0.042 Uiso 1 1 calc R . .
C53 C 0.40642(18) -1.3853(5) 0.7492(3) 0.0445(16) Uani 1 1 d . . .
H53A H 0.3966 -1.4630 0.7492 0.053 Uiso 1 1 calc R . .
C54 C 0.43701(18) -1.3603(6) 0.7880(3) 0.0490(18) Uani 1 1 d . . .
H54A H 0.4488 -1.4211 0.8138 0.059 Uiso 1 1 calc R . .
C55 C 0.45052(17) -1.2467(6) 0.7893(3) 0.0481(17) Uani 1 1 d . . .
H55A H 0.4713 -1.2278 0.8172 0.058 Uiso 1 1 calc R . .
C56 C 0.43393(15) -1.1600(5) 0.7501(2) 0.0383(14) Uani 1 1 d . . .
H56A H 0.4436 -1.0821 0.7507 0.046 Uiso 1 1 calc R . .
C61 C 0.06631(15) -0.7285(5) 0.1679(2) 0.0339(13) Uani 1 1 d . . .
F62 F 0.09339(10) -0.7626(3) 0.08729(16) 0.0611(11) Uani 1 1 d . . .
C62 C 0.06523(16) -0.7319(5) 0.1072(3) 0.0417(15) Uani 1 1 d . . .
F63 F 0.03705(12) -0.7115(4) 0.00349(16) 0.0822(14) Uani 1 1 d . . .
C63 C 0.0363(2) -0.7064(6) 0.0632(3) 0.0550(19) Uani 1 1 d . . .
F64 F -0.02163(12) -0.6513(5) 0.0371(2) 0.117(2) Uani 1 1 d . . .
C64 C 0.00630(19) -0.6776(7) 0.0800(3) 0.069(2) Uani 1 1 d . . .
C65 C 0.00593(18) -0.6725(8) 0.1397(3) 0.068(2) Uani 1 1 d . . .
F65 F -0.02276(12) -0.6424(6) 0.1569(2) 0.120(2) Uani 1 1 d . . .
F66 F 0.03300(9) -0.6913(4) 0.24097(15) 0.0619(11) Uani 1 1 d . . .
C66 C 0.03576(16) -0.6968(6) 0.1822(3) 0.0426(15) Uani 1 1 d . . .
C71 C 0.06084(15) -1.0103(5) 0.1638(3) 0.0382(14) Uani 1 1 d . . .
C72 C 0.05662(16) -1.0383(5) 0.1033(3) 0.0465(16) Uani 1 1 d . . .
H72A H 0.0761 -1.0424 0.0855 0.056 Uiso 1 1 calc R . .
C73 C 0.02437(19) -1.0604(6) 0.0684(3) 0.062(2) Uani 1 1 d . . .
H73A H 0.0217 -1.0809 0.0270 0.074 Uiso 1 1 calc R . .
C74 C -0.00407(17) -1.0529(6) 0.0934(3) 0.0554(19) Uani 1 1 d . . .
H74A H -0.0262 -1.0672 0.0689 0.066 Uiso 1 1 calc R . .
C75 C -0.00066(17) -1.0252(6) 0.1525(3) 0.0561(18) Uani 1 1 d . . .
H75A H -0.0204 -1.0204 0.1694 0.067 Uiso 1 1 calc R . .
C76 C 0.03163(16) -1.0038(5) 0.1887(3) 0.0472(16) Uani 1 1 d . . .
H76A H 0.0339 -0.9848 0.2303 0.057 Uiso 1 1 calc R . .
C81 C 0.13343(15) -1.0310(5) 0.1700(3) 0.0416(15) Uani 1 1 d . . .
C82 C 0.15733(17) -0.9573(7) 0.1540(3) 0.0557(18) Uani 1 1 d . . .
H82A H 0.1571 -0.8738 0.1624 0.067 Uiso 1 1 calc R . .
C83 C 0.1818(2) -1.0034(8) 0.1256(3) 0.077(2) Uani 1 1 d . . .
H83A H 0.1988 -0.9523 0.1156 0.093 Uiso 1 1 calc R . .
C84 C 0.1815(3) -1.1231(10) 0.1121(4) 0.099(3) Uani 1 1 d . . .
H84A H 0.1980 -1.1549 0.0918 0.119 Uiso 1 1 calc R . .
C85 C 0.1572(3) -1.1984(8) 0.1278(4) 0.086(3) Uani 1 1 d . . .
H85A H 0.1571 -1.2816 0.1186 0.103 Uiso 1 1 calc R . .
C86 C 0.1333(2) -1.1524(6) 0.1567(3) 0.061(2) Uani 1 1 d . . .
H86A H 0.1166 -1.2037 0.1676 0.073 Uiso 1 1 calc R . .
C91 C 0.08917(16) -0.4649(5) 0.2232(3) 0.0417(15) Uani 1 1 d . . .
C92 C 0.08523(17) -0.4568(5) 0.1618(3) 0.0505(17) Uani 1 1 d . . .
H92A H 0.1007 -0.4989 0.1427 0.061 Uiso 1 1 calc R . .
C93 C 0.0593(2) -0.3888(6) 0.1267(4) 0.067(2) Uani 1 1 d . . .
H93A H 0.0568 -0.3834 0.0841 0.081 Uiso 1 1 calc R . .
C94 C 0.0371(2) -0.3291(7) 0.1559(5) 0.081(3) Uani 1 1 d . . .
H94A H 0.0187 -0.2836 0.1328 0.097 Uiso 1 1 calc R . .
C95 C 0.0414(2) -0.3347(7) 0.2176(4) 0.076(2) Uani 1 1 d . . .
H95A H 0.0265 -0.2910 0.2372 0.091 Uiso 1 1 calc R . .
C96 C 0.06712(18) -0.4029(5) 0.2508(3) 0.0548(18) Uani 1 1 d . . .
H96A H 0.0698 -0.4077 0.2935 0.066 Uiso 1 1 calc R . .
C101 C 0.11763(16) -0.5538(6) 0.3427(3) 0.0459(16) Uani 1 1 d . . .
C102 C 0.10017(17) -0.6377(6) 0.3701(3) 0.0520(17) Uani 1 1 d . . .
H10C H 0.0893 -0.7041 0.3474 0.062 Uiso 1 1 calc R . .
C103 C 0.0986(2) -0.6248(7) 0.4305(3) 0.065(2) Uani 1 1 d . . .
H10D H 0.0866 -0.6827 0.4487 0.078 Uiso 1 1 calc R . .
C104 C 0.1139(2) -0.5310(10) 0.4637(4) 0.085(3) Uani 1 1 d . . .
H10E H 0.1127 -0.5229 0.5049 0.102 Uiso 1 1 calc R . .
C105 C 0.1308(3) -0.4499(10) 0.4377(4) 0.107(4) Uani 1 1 d . . .
H10F H 0.1418 -0.3851 0.4615 0.129 Uiso 1 1 calc R . .
C106 C 0.1328(2) -0.4567(7) 0.3764(3) 0.077(3) Uani 1 1 d . . .
H10G H 0.1443 -0.3963 0.3587 0.092 Uiso 1 1 calc R . .

loop_
_atom_site_aniso_label
_atom_site_aniso_U_11
_atom_site_aniso_U_22
_atom_site_aniso_U_33
_atom_site_aniso_U_23
_atom_site_aniso_U_13
_atom_site_aniso_U_12
Pt1 0.02243(11) 0.03058(12) 0.01770(9) 0.00032(8) 0.00308(7) -0.00026(9)
P1 0.0275(7) 0.0322(8) 0.0185(6) -0.0018(5) 0.0043(5) -0.0029(6)
C1B 0.026(3) 0.065(4) 0.029(3) 0.003(3) 0.009(2) 0.002(3)
C1 0.028(3) 0.037(3) 0.024(2) 0.001(2) 0.007(2) -0.005(3)
C1A 0.036(3) 0.048(4) 0.022(2) 0.004(2) 0.006(2) 0.008(3)
Pt2 0.02200(11) 0.03529(13) 0.03430(11) 0.00320(9) 0.00142(9) 0.00125(10)
P2 0.0272(7) 0.0342(8) 0.0192(6) 0.0011(5) 0.0055(5) 0.0010(6)
C2 0.033(3) 0.044(4) 0.026(3) 0.006(2) 0.008(2) -0.001(3)
C2B 0.027(3) 0.066(4) 0.048(3) 0.009(3) 0.012(3) 0.002(3)
C2A 0.036(3) 0.035(3) 0.025(3) 0.004(2) 0.009(2) 0.002(3)
P3 0.0270(8) 0.0349(9) 0.0445(8) 0.0050(7) 0.0018(6) -0.0005(7)
C3 0.030(3) 0.044(4) 0.027(3) 0.000(2) 0.005(2) 0.007(3)
C3B 0.041(4) 0.082(6) 0.085(5) 0.024(4) 0.000(4) -0.018(4)
C3A 0.062(5) 0.036(3) 0.032(3) 0.008(3) 0.007(3) 0.004(3)
P4 0.0295(8) 0.0401(9) 0.0377(8) -0.0012(7) 0.0063(6) 0.0008(7)
C4 0.033(3) 0.047(4) 0.038(3) 0.005(3) 0.009(3) 0.002(3)
C4B 0.061(6) 0.100(7) 0.183(12) 0.056(8) -0.049(7) -0.045(6)
C4A 0.072(5) 0.037(4) 0.054(4) 0.009(3) 0.023(4) 0.004(4)
C5 0.030(3) 0.048(4) 0.044(3) 0.003(3) 0.005(3) 0.000(3)
C5B 0.33(2) 0.090(7) 0.067(6) 0.002(6) -0.018(9) -0.098(10)
C5A 0.056(5) 0.035(4) 0.060(4) -0.007(3) 0.021(3) -0.009(3)
C6 0.031(3) 0.044(4) 0.038(3) 0.002(3) 0.001(3) 0.002(3)
C6B 0.150(11) 0.100(7) 0.089(7) 0.002(6) 0.017(7) -0.060(7)
C6A 0.061(5) 0.061(4) 0.054(4) 0.004(3) 0.017(4) 0.014(4)
C7 0.027(3) 0.040(3) 0.039(3) 0.005(3) 0.003(3) 0.003(3)
C7B 0.074(7) 0.099(7) 0.106(8) -0.001(6) -0.009(6) -0.014(6)
C7A 0.060(5) 0.092(6) 0.056(4) -0.015(4) 0.017(4) -0.007(5)
C8 0.038(4) 0.034(3) 0.040(3) 0.005(3) 0.007(3) 0.001(3)
C8B 0.074(6) 0.074(6) 0.106(7) 0.013(5) 0.012(5) -0.013(5)
C8A 0.068(7) 0.46(2) 0.067(6) -0.013(10) 0.019(6) 0.103(12)
C9B 0.097(8) 0.078(6) 0.077(6) -0.008(5) -0.009(5) -0.012(6)
C9A 0.053(6) 0.257(16) 0.148(11) 0.086(10) 0.049(7) 0.033(8)
C10B 0.085(7) 0.088(6) 0.075(6) -0.010(5) 0.016(5) 0.020(5)
C10A 0.096(10) 0.223(15) 0.111(9) -0.024(9) -0.002(8) 0.042(10)
C11 0.026(3) 0.027(3) 0.020(2) -0.001(2) 0.006(2) 0.003(2)
C11B 0.138(10) 0.079(6) 0.080(6) -0.020(5) 0.025(6) 0.023(7)
C11A 0.23(2) 0.190(15) 0.138(13) -0.018(11) 0.039(13) 0.046(14)
F12 0.048(2) 0.0344(19) 0.052(2) -0.0063(15) 0.0152(17) -0.0108(17)
C12 0.026(3) 0.033(3) 0.028(3) -0.004(2) 0.009(2) -0.007(3)
C12B 0.117(9) 0.079(6) 0.086(6) 0.003(5) 0.037(6) 0.030(6)
C12A 1.29(9) 0.086(11) 0.088(11) 0.034(9) 0.18(3) 0.21(3)
F13 0.085(3) 0.0231(18) 0.071(2) 0.0117(16) 0.024(2) 0.0120(19)
C13 0.057(4) 0.026(3) 0.032(3) 0.003(2) 0.018(3) 0.012(3)
C13B 0.063(6) 0.103(7) 0.073(5) 0.010(5) 0.028(4) 0.016(5)
C13A 0.122(16) 0.68(7) 0.145(17) -0.16(3) 0.053(13) 0.06(3)
F14 0.058(3) 0.058(2) 0.065(2) 0.0120(19) -0.002(2) 0.032(2)
C14 0.045(4) 0.045(4) 0.032(3) 0.010(3) 0.002(3) 0.014(3)
C14B 0.075(6) 0.076(6) 0.056(4) 0.001(4) 0.016(4) 0.026(5)
C14A 0.54(6) 0.27(3) 0.159(18) -0.118(17) 0.12(3) -0.04(3)
C15 0.029(3) 0.040(3) 0.028(3) 0.002(2) 0.006(2) -0.001(3)
F15 0.0256(19) 0.065(2) 0.058(2) 0.0032(18) 0.0034(16) -0.0021(18)
C15B 0.083(7) 0.085(6) 0.064(5) 0.002(4) 0.024(5) 0.010(5)
C15A 0.083(10) 0.48(4) 0.101(10) 0.080(17) -0.035(8) 0.039(17)
F16 0.0309(18) 0.0353(18) 0.0438(18) 0.0072(14) 0.0092(14) -0.0036(15)
C16 0.032(3) 0.019(3) 0.025(2) 0.005(2) 0.008(2) 0.003(2)
C16B 0.052(5) 0.103(7) 0.074(5) -0.007(5) 0.016(4) 0.001(5)
C16A 0.23(2) 0.41(3) 0.145(15) -0.058(18) -0.025(15) 0.13(2)
C17B 0.045(5) 0.120(7) 0.065(5) 0.027(5) 0.004(4) -0.005(5)
C17A 0.083(8) 0.336(19) 0.060(6) 0.038(9) 0.016(6) -0.028(10)
C18B 0.060(5) 0.082(5) 0.054(4) -0.008(4) 0.027(4) -0.020(4)
C18A 0.095(8) 0.216(12) 0.058(5) 0.054(7) 0.016(5) 0.019(8)
C19B 0.046(4) 0.053(4) 0.046(4) 0.007(3) 0.015(3) -0.005(3)
C19A 0.061(5) 0.101(6) 0.054(4) 0.027(4) 0.017(4) -0.012(5)
C20B 0.035(3) 0.041(4) 0.053(4) -0.006(3) 0.010(3) -0.007(3)
C20A 0.057(5) 0.058(4) 0.047(4) 0.019(3) 0.002(3) 0.000(4)
C21 0.031(3) 0.033(3) 0.026(3) -0.001(2) 0.000(2) 0.000(3)
C22 0.056(4) 0.047(4) 0.031(3) -0.009(3) 0.010(3) -0.010(3)
C23 0.073(5) 0.068(5) 0.036(3) -0.023(3) -0.002(3) -0.018(4)
C24 0.059(5) 0.047(4) 0.055(4) -0.015(3) -0.008(4) -0.016(4)
C25 0.045(4) 0.051(4) 0.050(4) -0.001(3) 0.008(3) -0.016(3)
C26 0.041(4) 0.040(3) 0.035(3) -0.002(3) 0.007(3) -0.014(3)
C31 0.032(3) 0.032(3) 0.015(2) -0.002(2) 0.001(2) 0.001(3)
C32 0.029(3) 0.037(4) 0.043(3) 0.002(3) 0.008(3) -0.004(3)
C33 0.049(4) 0.035(4) 0.046(3) 0.008(3) 0.008(3) 0.005(3)
C34 0.031(3) 0.038(4) 0.048(3) 0.004(3) 0.011(3) 0.010(3)
C35 0.032(3) 0.048(4) 0.035(3) 0.003(3) 0.009(2) -0.004(3)
C36 0.032(3) 0.030(3) 0.031(3) -0.001(2) 0.008(2) 0.000(3)
C41 0.043(4) 0.027(3) 0.025(3) 0.001(2) 0.007(2) 0.002(3)
C42 0.079(5) 0.046(4) 0.041(3) -0.005(3) 0.033(3) -0.009(4)
C43 0.089(6) 0.045(4) 0.044(4) -0.012(3) 0.031(4) -0.004(4)
C44 0.070(5) 0.034(4) 0.049(4) -0.011(3) 0.009(4) -0.004(4)
C45 0.058(5) 0.036(4) 0.051(4) -0.005(3) 0.016(3) -0.006(3)
C46 0.049(4) 0.033(3) 0.045(3) -0.006(3) 0.023(3) 0.001(3)
C51 0.034(3) 0.029(3) 0.023(2) 0.000(2) 0.008(2) 0.001(3)
C52 0.041(4) 0.038(3) 0.029(3) 0.004(2) 0.011(2) 0.002(3)
C53 0.058(4) 0.035(4) 0.046(3) 0.007(3) 0.024(3) 0.008(3)
C54 0.059(5) 0.060(5) 0.033(3) 0.015(3) 0.020(3) 0.032(4)
C55 0.043(4) 0.060(5) 0.036(3) 0.004(3) -0.002(3) 0.005(3)
C56 0.041(4) 0.039(3) 0.033(3) 0.001(3) 0.004(3) -0.002(3)
C61 0.028(3) 0.031(3) 0.039(3) 0.000(2) 0.000(2) 0.002(3)
F62 0.052(3) 0.090(3) 0.043(2) 0.0070(19) 0.0124(18) 0.018(2)
C62 0.038(4) 0.043(4) 0.041(3) 0.000(3) 0.002(3) 0.013(3)
F63 0.088(4) 0.118(4) 0.033(2) -0.004(2) -0.004(2) 0.030(3)
C63 0.062(5) 0.059(4) 0.039(3) -0.001(3) -0.001(3) 0.015(4)
F64 0.066(3) 0.203(6) 0.064(3) -0.005(3) -0.026(2) 0.062(4)
C64 0.050(5) 0.092(6) 0.051(4) -0.004(4) -0.017(4) 0.033(5)
C65 0.031(4) 0.104(6) 0.066(5) 0.003(4) 0.005(3) 0.034(4)
F65 0.042(3) 0.226(6) 0.088(3) 0.003(4) 0.008(2) 0.061(4)
F66 0.040(2) 0.101(3) 0.045(2) 0.003(2) 0.0103(17) 0.017(2)
C66 0.033(3) 0.052(4) 0.041(3) -0.001(3) 0.004(3) 0.004(3)
C71 0.031(3) 0.032(3) 0.048(3) 0.005(3) 0.000(3) 0.002(3)
C72 0.039(4) 0.053(4) 0.046(3) 0.011(3) 0.005(3) -0.003(3)
C73 0.050(5) 0.072(5) 0.052(4) 0.011(4) -0.012(3) -0.009(4)
C74 0.032(4) 0.053(4) 0.072(5) 0.010(4) -0.009(3) -0.004(3)
C75 0.029(4) 0.054(4) 0.083(5) -0.003(4) 0.007(3) -0.003(3)
C76 0.041(4) 0.041(4) 0.058(4) 0.000(3) 0.008(3) -0.003(3)
C81 0.033(3) 0.041(4) 0.047(3) 0.000(3) 0.000(3) 0.006(3)
C82 0.043(4) 0.064(5) 0.064(4) 0.000(4) 0.020(3) 0.005(4)
C83 0.066(6) 0.097(7) 0.079(5) -0.011(5) 0.036(4) 0.002(5)
C84 0.096(8) 0.127(9) 0.074(6) -0.033(6) 0.018(6) 0.044(7)
C85 0.091(8) 0.062(6) 0.102(7) -0.030(5) 0.013(6) 0.023(6)
C86 0.057(5) 0.042(4) 0.079(5) -0.006(4) 0.003(4) 0.010(4)
C91 0.040(4) 0.031(3) 0.052(4) -0.001(3) 0.006(3) -0.004(3)
C92 0.050(4) 0.038(4) 0.061(4) 0.009(3) 0.008(3) -0.002(3)
C93 0.061(5) 0.050(5) 0.081(5) 0.019(4) -0.007(4) -0.010(4)
C94 0.054(5) 0.044(5) 0.138(8) 0.036(5) 0.005(6) 0.006(4)
C95 0.069(6) 0.052(5) 0.109(7) 0.005(5) 0.024(5) 0.014(4)
C96 0.047(4) 0.037(4) 0.084(5) 0.004(3) 0.021(4) 0.006(3)
C101 0.037(4) 0.063(4) 0.038(3) -0.006(3) 0.008(3) 0.004(3)
C102 0.042(4) 0.058(4) 0.057(4) 0.001(3) 0.014(3) 0.009(4)
C103 0.059(5) 0.090(6) 0.055(4) 0.012(4) 0.030(4) 0.020(5)
C104 0.067(6) 0.146(9) 0.048(4) -0.011(5) 0.022(4) 0.003(6)
C105 0.111(9) 0.150(9) 0.066(6) -0.057(6) 0.029(6) -0.035(8)
C106 0.083(6) 0.094(6) 0.061(5) -0.035(4) 0.030(4) -0.040(5)

loop_
_atom_type_symbol
_atom_type_description
_atom_type_scat_dispersion_real
_atom_type_scat_dispersion_imag
_atom_type_scat_source
C C 0.0033 0.0016 'International Tables Vol C Tables 4.2.6.8 and 6.1.1.4'
H H 0.0000 0.0000 'International Tables Vol C Tables 4.2.6.8 and 6.1.1.4'
F F 0.0171 0.0103 'International Tables Vol C Tables 4.2.6.8 and 6.1.1.4'
P P 0.1023 0.0942 'International Tables Vol C Tables 4.2.6.8 and 6.1.1.4'
Pt Pt -1.7033 8.3905 'International Tables Vol C Tables 4.2.6.8 and 6.1.1.4'

loop_
_geom_angle_atom_site_label_1
_geom_angle_atom_site_label_2
_geom_angle_atom_site_label_3
_geom_angle
_geom_angle_site_symmetry_1
_geom_angle_site_symmetry_3
_geom_angle_publ_flag
C1 Pt1 C11 177.87(19) . . ?
C1 Pt1 P1 85.41(15) . . ?
C11 Pt1 P1 92.47(13) . . ?
C1 Pt1 P2 89.21(15) . . ?
C11 Pt1 P2 92.90(13) . . ?
P1 Pt1 P2 174.40(5) . . ?
C1 Pt1 Pt2 12.94(14) . . ?
C11 Pt1 Pt2 165.34(13) . . ?
P1 Pt1 Pt2 76.40(4) . . ?
P2 Pt1 Pt2 98.03(4) . . ?
C31 P1 C21 103.8(2) . . ?
C31 P1 C1A 107.6(2) . . ?
C21 P1 C1A 104.4(2) . . ?
C31 P1 Pt1 116.37(15) . . ?
C21 P1 Pt1 111.52(19) . . ?
C1A P1 Pt1 112.20(17) . . ?
C2B C1B P2 116.7(4) . . ?
C2 C1 Pt1 174.4(5) . . ?
C2A C1A P1 115.5(3) . . ?
C8 Pt2 C61 176.6(2) . . ?
C8 Pt2 P3 88.98(16) . . ?
C61 Pt2 P3 90.84(15) . . ?
C8 Pt2 P4 86.11(17) . . ?
C61 Pt2 P4 94.26(15) . . ?
P3 Pt2 P4 174.04(5) . . ?
C8 Pt2 Pt1 7.41(17) . . ?
C61 Pt2 Pt1 170.11(16) . . ?
P3 Pt2 Pt1 82.96(4) . . ?
P4 Pt2 Pt1 92.38(4) . . ?
C41 P2 C51 105.3(2) . . ?
C41 P2 C1B 103.7(3) . . ?
C51 P2 C1B 108.0(3) . . ?
C41 P2 Pt1 111.55(18) . . ?
C51 P2 Pt1 113.97(17) . . ?
C1B P2 Pt1 113.57(17) . . ?
C1 C2 C3 176.4(6) . . ?
C1B C2B C3B 110.5(5) . . ?
C3A C2A C1A 112.3(4) . . ?
C81 P3 C71 104.5(3) . . ?
C81 P3 C20A 102.0(3) . . ?
C71 P3 C20A 107.5(3) . . ?
C81 P3 Pt2 113.8(2) . . ?
C71 P3 Pt2 114.81(19) . . ?
C20A P3 Pt2 113.0(2) . . ?
C4 C3 C2 176.3(7) . . ?
C4B C3B C2B 114.4(7) . . ?
C2A C3A C4A 115.0(5) . . ?
C101 P4 C91 104.5(3) . . ?
C101 P4 C20B 104.5(3) . . ?
C91 P4 C20B 107.3(3) . . ?
C101 P4 Pt2 112.2(2) . . ?
C91 P4 Pt2 114.79(19) . . ?
C20B P4 Pt2 112.8(2) . . ?
C3 C4 C5 176.0(7) . . ?
C5B C4B C3B 122.5(9) . . ?
C5A C4A C3A 114.5(5) . . ?
C6 C5 C4 176.0(7) . . ?
C4B C5B C6B 120.5(10) . . ?
C6A C5A C4A 114.9(6) . . ?
C5 C6 C7 178.9(7) . . ?
C5B C6B C7B 112.0(9) . . ?
C5A C6A C7A 115.2(6) . . ?
C8 C7 C6 179.5(7) . . ?
C8B C7B C6B 114.0(9) . . ?
C8A C7A C6A 120.1(7) . . ?
C7 C8 Pt2 175.0(5) . . ?
C7B C8B C9B 116.8(9) . . ?
C9A C8A C7A 126.5(11) . . ?
C10B C9B C8B 110.9(7) . . ?
C8A C9A C10A 134.4(12) . . ?
C11B C10B C9B 111.0(8) . . ?
C9A C10A C11A 114.6(13) . . ?
C12 C11 C16 114.1(5) . . ?
C12 C11 Pt1 123.0(4) . . ?
C16 C11 Pt1 122.9(4) . . ?
C10B C11B C12B 112.0(8) . . ?
C12A C11A C10A 89.5(14) . . ?
F12 C12 C11 119.1(5) . . ?
F12 C12 C13 116.6(5) . . ?
C11 C12 C13 124.3(5) . . ?
C13B C12B C11B 116.6(8) . . ?
C11A C12A C13A 97(2) . . ?
F13 C13 C12 121.7(6) . . ?
F13 C13 C14 118.2(5) . . ?
C12 C13 C14 120.1(5) . . ?
C14B C13B C12B 115.1(7) . . ?
C14A C13A C12A 140(4) . . ?
F14 C14 C13 121.4(5) . . ?
F14 C14 C15 120.5(6) . . ?
C13 C14 C15 118.1(5) . . ?
C13B C14B C15B 112.3(7) . . ?
C13A C14A C15A 157(3) . . ?
F15 C15 C16 121.1(5) . . ?
F15 C15 C14 120.0(5) . . ?
C16 C15 C14 118.9(5) . . ?
C16B C15B C14B 114.5(7) . . ?
C16A C15A C14A 136(3) . . ?
F16 C16 C11 120.6(4) . . ?
F16 C16 C15 114.9(5) . . ?
C11 C16 C15 124.5(5) . . ?
C17B C16B C15B 113.7(7) . . ?
C15A C16A C17A 133(2) . . ?
C16B C17B C18B 114.4(7) . . ?
C16A C17A C18A 119.1(13) . . ?
C19B C18B C17B 113.5(6) . . ?
C19A C18A C17A 109.9(10) . . ?
C20B C19B C18B 113.5(5) . . ?
C18A C19A C20A 107.5(7) . . ?
C19B C20B P4 115.0(4) . . ?
C19A C20A P3 113.8(5) . . ?
C26 C21 C22 118.7(5) . . ?
C26 C21 P1 120.2(4) . . ?
C22 C21 P1 121.1(5) . . ?
C23 C22 C21 120.2(6) . . ?
C22 C23 C24 120.7(6) . . ?
C25 C24 C23 120.4(6) . . ?
C24 C25 C26 119.9(6) . . ?
C21 C26 C25 120.1(5) . . ?
C32 C31 C36 119.3(5) . . ?
C32 C31 P1 119.3(4) . . ?
C36 C31 P1 121.2(4) . . ?
C33 C32 C31 120.1(6) . . ?
C32 C33 C34 121.0(6) . . ?
C33 C34 C35 119.1(6) . . ?
C36 C35 C34 120.0(6) . . ?
C35 C36 C31 120.6(5) . . ?
C46 C41 C42 118.8(5) . . ?
C46 C41 P2 119.2(4) . . ?
C42 C41 P2 122.0(5) . . ?
C43 C42 C41 119.4(6) . . ?
C44 C43 C42 121.2(6) . . ?
C43 C44 C45 119.9(6) . . ?
C46 C45 C44 118.9(6) . . ?
C41 C46 C45 121.9(6) . . ?
C52 C51 C56 118.6(5) . . ?
C52 C51 P2 120.0(4) . . ?
C56 C51 P2 120.9(4) . . ?
C51 C52 C53 120.4(6) . . ?
C54 C53 C52 120.7(6) . . ?
C53 C54 C55 119.5(6) . . ?
C54 C55 C56 120.0(6) . . ?
C55 C56 C51 120.7(6) . . ?
C62 C61 C66 114.1(5) . . ?
C62 C61 Pt2 122.8(5) . . ?
C66 C61 Pt2 123.1(4) . . ?
F62 C62 C61 119.9(5) . . ?
F62 C62 C63 116.1(6) . . ?
C61 C62 C63 124.0(6) . . ?
F63 C63 C64 119.7(6) . . ?
F63 C63 C62 120.9(7) . . ?
C64 C63 C62 119.4(6) . . ?
F64 C64 C65 121.6(7) . . ?
F64 C64 C63 119.2(7) . . ?
C65 C64 C63 119.1(6) . . ?
F65 C65 C64 119.9(6) . . ?
F65 C65 C66 120.8(7) . . ?
C64 C65 C66 119.3(7) . . ?
F66 C66 C61 120.5(5) . . ?
F66 C66 C65 115.4(6) . . ?
C61 C66 C65 124.0(6) . . ?
C72 C71 C76 118.5(5) . . ?
C72 C71 P3 121.9(5) . . ?
C76 C71 P3 119.3(5) . . ?
C73 C72 C71 120.4(7) . . ?
C74 C73 C72 120.4(7) . . ?
C75 C74 C73 120.4(6) . . ?
C74 C75 C76 120.2(7) . . ?
C75 C76 C71 120.0(6) . . ?
C82 C81 C86 119.9(7) . . ?
C82 C81 P3 119.8(5) . . ?
C86 C81 P3 120.3(6) . . ?
C81 C82 C83 120.4(7) . . ?
C84 C83 C82 119.5(9) . . ?
C83 C84 C85 120.4(9) . . ?
C86 C85 C84 119.7(8) . . ?
C85 C86 C81 120.0(8) . . ?
C92 C91 C96 119.2(6) . . ?
C92 C91 P4 118.4(5) . . ?
C96 C91 P4 121.9(5) . . ?
C91 C92 C93 121.6(7) . . ?
C94 C93 C92 117.8(8) . . ?
C95 C94 C93 120.8(8) . . ?
C96 C95 C94 120.0(8) . . ?
C95 C96 C91 120.6(8) . . ?
C106 C101 C102 118.8(6) . . ?
C106 C101 P4 121.7(5) . . ?
C102 C101 P4 119.5(5) . . ?
C103 C102 C101 120.2(7) . . ?
C104 C103 C102 121.0(8) . . ?
C105 C104 C103 119.2(8) . . ?
C104 C105 C106 122.5(8) . . ?
C101 C106 C105 118.2(8) . . ?

loop_
_geom_bond_atom_site_label_1
_geom_bond_atom_site_label_2
_geom_bond_distance
_geom_bond_site_symmetry_2
_geom_bond_publ_flag
Pt1 C1 1.978(5) . ?
Pt1 C11 2.081(5) . ?
Pt1 P1 2.2947(13) . ?
Pt1 P2 2.3031(13) . ?
Pt1 Pt2 12.781(3) . ?
P1 C31 1.823(6) . ?
P1 C21 1.825(5) . ?
P1 C1A 1.826(5) . ?
C1B C2B 1.510(8) . ?
C1B P2 1.832(6) . ?
C1 C2 1.222(7) . ?
C1A C2A 1.535(7) . ?
Pt2 C8 1.992(6) . ?
Pt2 C61 2.059(5) . ?
Pt2 P3 2.2995(15) . ?
Pt2 P4 2.3055(16) . ?
P2 C41 1.813(5) . ?
P2 C51 1.815(5) . ?
C2 C3 1.366(7) . ?
C2B C3B 1.522(9) . ?
C2A C3A 1.529(7) . ?
P3 C81 1.817(6) . ?
P3 C71 1.825(6) . ?
P3 C20A 1.855(6) . ?
C3 C4 1.193(7) . ?
C3B C4B 1.516(10) . ?
C3A C4A 1.531(8) . ?
P4 C101 1.817(6) . ?
P4 C91 1.817(6) . ?
P4 C20B 1.822(6) . ?
C4 C5 1.371(8) . ?
C4B C5B 1.310(13) . ?
C4A C5A 1.516(8) . ?
C5 C6 1.203(8) . ?
C5B C6B 1.500(12) . ?
C5A C6A 1.503(9) . ?
C6 C7 1.358(7) . ?
C6B C7B 1.529(12) . ?
C6A C7A 1.508(9) . ?
C7 C8 1.216(7) . ?
C7B C8B 1.427(10) . ?
C7A C8A 1.442(10) . ?
C8B C9B 1.570(11) . ?
C8A C9A 1.309(10) . ?
C9B C10B 1.526(11) . ?
C9A C10A 1.426(11) . ?
C10B C11B 1.492(11) . ?
C10A C11A 1.495(12) . ?
C11 C12 1.359(7) . ?
C11 C16 1.371(7) . ?
C11B C12B 1.526(12) . ?
C11A C12A 1.436(12) . ?
F12 C12 1.358(6) . ?
C12 C13 1.363(8) . ?
C12B C13B 1.517(11) . ?
C12A C13A 1.439(15) . ?
F13 C13 1.356(6) . ?
C13 C14 1.374(9) . ?
C13B C14B 1.508(9) . ?
C13A C14A 1.411(15) . ?
F14 C14 1.344(6) . ?
C14 C15 1.378(8) . ?
C14B C15B 1.514(9) . ?
C14A C15A 1.433(14) . ?
C15 F15 1.349(6) . ?
C15 C16 1.376(7) . ?
C15B C16B 1.506(10) . ?
C15A C16A 1.36(2) . ?
F16 C16 1.367(5) . ?
C16B C17B 1.474(10) . ?
C16A C17A 1.431(18) . ?
C17B C18B 1.568(10) . ?
C17A C18A 1.529(15) . ?
C18B C19B 1.554(8) . ?
C18A C19A 1.527(10) . ?
C19B C20B 1.528(8) . ?
C19A C20A 1.529(10) . ?
C21 C26 1.375(8) . ?
C21 C22 1.394(7) . ?
C22 C23 1.356(8) . ?
C23 C24 1.370(10) . ?
C24 C25 1.351(9) . ?
C25 C26 1.395(8) . ?
C31 C32 1.383(7) . ?
C31 C36 1.385(7) . ?
C32 C33 1.377(8) . ?
C33 C34 1.381(8) . ?
C34 C35 1.388(8) . ?
C35 C36 1.380(8) . ?
C41 C46 1.368(8) . ?
C41 C42 1.398(8) . ?
C42 C43 1.388(8) . ?
C43 C44 1.363(10) . ?
C44 C45 1.389(9) . ?
C45 C46 1.385(7) . ?
C51 C52 1.376(7) . ?
C51 C56 1.385(7) . ?
C52 C53 1.379(7) . ?
C53 C54 1.369(9) . ?
C54 C55 1.374(8) . ?
C55 C56 1.379(7) . ?
C61 C62 1.365(8) . ?
C61 C66 1.375(8) . ?
F62 C62 1.343(7) . ?
C62 C63 1.381(8) . ?
F63 C63 1.359(7) . ?
C63 C64 1.371(10) . ?
F64 C64 1.342(7) . ?
C64 C65 1.358(10) . ?
C65 F65 1.330(8) . ?
C65 C66 1.384(8) . ?
F66 C66 1.360(7) . ?
C71 C72 1.380(8) . ?
C71 C76 1.402(8) . ?
C72 C73 1.377(8) . ?
C73 C74 1.376(10) . ?
C74 C75 1.350(9) . ?
C75 C76 1.389(8) . ?
C81 C82 1.367(9) . ?
C81 C86 1.386(8) . ?
C82 C83 1.380(10) . ?
C83 C84 1.368(11) . ?
C84 C85 1.386(13) . ?
C85 C86 1.366(11) . ?
C91 C92 1.368(8) . ?
C91 C96 1.372(9) . ?
C92 C93 1.385(9) . ?
C93 C94 1.383(11) . ?
C94 C95 1.372(11) . ?
C95 C96 1.364(10) . ?
C101 C106 1.385(9) . ?
C101 C102 1.390(9) . ?
C102 C103 1.389(9) . ?
C103 C104 1.354(10) . ?
C104 C105 1.337(12) . ?
C105 C106 1.409(10) . ?

loop_
_geom_torsion_atom_site_label_1
_geom_torsion_atom_site_label_2
_geom_torsion_atom_site_label_3
_geom_torsion_atom_site_label_4
_geom_torsion
_geom_torsion_site_symmetry_1
_geom_torsion_site_symmetry_2
_geom_torsion_site_symmetry_3
_geom_torsion_site_symmetry_4
_geom_torsion_publ_flag
C1 Pt1 P1 C31 170.8(2) . . . . ?
C11 Pt1 P1 C31 -9.4(2) . . . . ?
P2 Pt1 P1 C31 -173.2(5) . . . . ?
Pt2 Pt1 P1 C31 -179.8(2) . . . . ?
C1 Pt1 P1 C21 -70.4(2) . . . . ?
C11 Pt1 P1 C21 109.3(2) . . . . ?
P2 Pt1 P1 C21 -54.4(6) . . . . ?
Pt2 Pt1 P1 C21 -61.02(18) . . . . ?
C1 Pt1 P1 C1A 46.3(2) . . . . ?
C11 Pt1 P1 C1A -133.9(2) . . . . ?
P2 Pt1 P1 C1A 62.3(6) . . . . ?
Pt2 Pt1 P1 C1A 55.7(2) . . . . ?
C11 Pt1 C1 C2 9(9) . . . . ?
P1 Pt1 C1 C2 15(5) . . . . ?
P2 Pt1 C1 C2 -163(5) . . . . ?
Pt2 Pt1 C1 C2 -30(5) . . . . ?
C31 P1 C1A C2A -90.6(4) . . . . ?
C21 P1 C1A C2A 159.6(4) . . . . ?
Pt1 P1 C1A C2A 38.7(5) . . . . ?
C1 Pt1 Pt2 C8 -15.8(15) . . . . ?
C11 Pt1 Pt2 C8 169.5(14) . . . . ?
P1 Pt1 Pt2 C8 -149.1(13) . . . . ?
P2 Pt1 Pt2 C8 31.6(13) . . . . ?
C1 Pt1 Pt2 C61 148.5(11) . . . . ?
C11 Pt1 Pt2 C61 -26.2(11) . . . . ?
P1 Pt1 Pt2 C61 15.3(9) . . . . ?
P2 Pt1 Pt2 C61 -164.0(9) . . . . ?
C1 Pt1 Pt2 P3 -159.9(7) . . . . ?
C11 Pt1 Pt2 P3 25.4(6) . . . . ?
P1 Pt1 Pt2 P3 66.87(6) . . . . ?
P2 Pt1 Pt2 P3 -112.48(6) . . . . ?
C1 Pt1 Pt2 P4 16.4(7) . . . . ?
C11 Pt1 Pt2 P4 -158.3(6) . . . . ?
P1 Pt1 Pt2 P4 -116.86(5) . . . . ?
P2 Pt1 Pt2 P4 63.79(5) . . . . ?
C2B C1B P2 C41 168.7(4) . . . . ?
C2B C1B P2 C51 -80.0(5) . . . . ?
C2B C1B P2 Pt1 47.4(5) . . . . ?
C1 Pt1 P2 C41 -86.5(2) . . . . ?
C11 Pt1 P2 C41 93.8(2) . . . . ?
P1 Pt1 P2 C41 -102.5(5) . . . . ?
Pt2 Pt1 P2 C41 -96.00(19) . . . . ?
C1 Pt1 P2 C51 154.5(2) . . . . ?
C11 Pt1 P2 C51 -25.2(2) . . . . ?
P1 Pt1 P2 C51 138.5(5) . . . . ?
Pt2 Pt1 P2 C51 145.0(2) . . . . ?
C1 Pt1 P2 C1B 30.3(3) . . . . ?
C11 Pt1 P2 C1B -149.4(3) . . . . ?
P1 Pt1 P2 C1B 14.3(6) . . . . ?
Pt2 Pt1 P2 C1B 20.8(2) . . . . ?
Pt1 C1 C2 C3 36(14) . . . . ?
P2 C1B C2B C3B -159.7(5) . . . . ?
P1 C1A C2A C3A -158.9(4) . . . . ?
C8 Pt2 P3 C81 -68.8(3) . . . . ?
C61 Pt2 P3 C81 107.8(3) . . . . ?
P4 Pt2 P3 C81 -103.2(6) . . . . ?
Pt1 Pt2 P3 C81 -64.4(2) . . . . ?
C8 Pt2 P3 C71 170.9(3) . . . . ?
C61 Pt2 P3 C71 -12.5(3) . . . . ?
P4 Pt2 P3 C71 136.4(6) . . . . ?
Pt1 Pt2 P3 C71 175.2(2) . . . . ?
C8 Pt2 P3 C20A 47.0(3) . . . . ?
C61 Pt2 P3 C20A -136.4(3) . . . . ?
P4 Pt2 P3 C20A 12.6(7) . . . . ?
Pt1 Pt2 P3 C20A 51.4(3) . . . . ?
C1 C2 C3 C4 7(18) . . . . ?
C1B C2B C3B C4B 171.8(7) . . . . ?
C1A C2A C3A C4A 179.5(5) . . . . ?
C8 Pt2 P4 C101 -65.8(3) . . . . ?
C61 Pt2 P4 C101 117.6(3) . . . . ?
P3 Pt2 P4 C101 -31.3(6) . . . . ?
Pt1 Pt2 P4 C101 -69.8(2) . . . . ?
C8 Pt2 P4 C91 175.0(3) . . . . ?
C61 Pt2 P4 C91 -1.6(3) . . . . ?
P3 Pt2 P4 C91 -150.4(6) . . . . ?
Pt1 Pt2 P4 C91 171.1(2) . . . . ?
C8 Pt2 P4 C20B 51.8(3) . . . . ?
C61 Pt2 P4 C20B -124.8(3) . . . . ?
P3 Pt2 P4 C20B 86.3(6) . . . . ?
Pt1 Pt2 P4 C20B 47.8(2) . . . . ?
C2 C3 C4 C5 22(18) . . . . ?
C2B C3B C4B C5B -90.1(14) . . . . ?
C2A C3A C4A C5A -60.9(8) . . . . ?
C3 C4 C5 C6 -5(18) . . . . ?
C3B C4B C5B C6B -176.1(10) . . . . ?
C3A C4A C5A C6A -60.6(8) . . . . ?
C4 C5 C6 C7 1(45) . . . . ?
C4B C5B C6B C7B -161.4(13) . . . . ?
C4A C5A C6A C7A -178.2(6) . . . . ?
C5 C6 C7 C8 -78(100) . . . . ?
C5B C6B C7B C8B -81.9(12) . . . . ?
C5A C6A C7A C8A -178.0(10) . . . . ?
C6 C7 C8 Pt2 -44(99) . . . . ?
C61 Pt2 C8 C7 24(9) . . . . ?
P3 Pt2 C8 C7 111(6) . . . . ?
P4 Pt2 C8 C7 -73(6) . . . . ?
Pt1 Pt2 C8 C7 75(6) . . . . ?
C6B C7B C8B C9B 169.0(8) . . . . ?
C6A C7A C8A C9A -35(2) . . . . ?
C7B C8B C9B C10B -72.9(10) . . . . ?
C7A C8A C9A C10A -166.5(15) . . . . ?
C8B C9B C10B C11B -177.4(7) . . . . ?
C8A C9A C10A C11A -134(2) . . . . ?
C1 Pt1 C11 C12 -88(6) . . . . ?
P1 Pt1 C11 C12 -94.7(4) . . . . ?
P2 Pt1 C11 C12 83.8(4) . . . . ?
Pt2 Pt1 C11 C12 -54.5(8) . . . . ?
C1 Pt1 C11 C16 91(6) . . . . ?
P1 Pt1 C11 C16 85.0(4) . . . . ?
P2 Pt1 C11 C16 -96.6(4) . . . . ?
Pt2 Pt1 C11 C16 125.1(5) . . . . ?
C9B C10B C11B C12B 174.2(7) . . . . ?
C9A C10A C11A C12A 98.4(14) . . . . ?
C16 C11 C12 F12 -176.3(4) . . . . ?
Pt1 C11 C12 F12 3.4(6) . . . . ?
C16 C11 C12 C13 2.4(7) . . . . ?
Pt1 C11 C12 C13 -177.9(4) . . . . ?
C10B C11B C12B C13B -61.5(11) . . . . ?
C10A C11A C12A C13A 162.1(16) . . . . ?
F12 C12 C13 F13 -2.6(7) . . . . ?
C11 C12 C13 F13 178.7(5) . . . . ?
F12 C12 C13 C14 176.5(5) . . . . ?
C11 C12 C13 C14 -2.2(8) . . . . ?
C11B C12B C13B C14B -57.2(11) . . . . ?
C11A C12A C13A C14A -174(4) . . . . ?
F13 C13 C14 F14 -0.3(8) . . . . ?
C12 C13 C14 F14 -179.4(5) . . . . ?
F13 C13 C14 C15 -180.0(5) . . . . ?
C12 C13 C14 C15 0.9(8) . . . . ?
C12B C13B C14B C15B -173.1(7) . . . . ?
C12A C13A C14A C15A -95(8) . . . . ?
F14 C14 C15 F15 1.3(8) . . . . ?
C13 C14 C15 F15 -179.1(5) . . . . ?
F14 C14 C15 C16 -179.8(5) . . . . ?
C13 C14 C15 C16 -0.1(8) . . . . ?
C13B C14B C15B C16B 173.3(7) . . . . ?
C13A C14A C15A C16A -132(9) . . . . ?
C12 C11 C16 F16 177.7(4) . . . . ?
Pt1 C11 C16 F16 -2.0(6) . . . . ?
C12 C11 C16 C15 -1.5(7) . . . . ?
Pt1 C11 C16 C15 178.8(4) . . . . ?
F15 C15 C16 F16 0.2(7) . . . . ?
C14 C15 C16 F16 -178.7(4) . . . . ?
F15 C15 C16 C11 179.4(5) . . . . ?
C14 C15 C16 C11 0.5(8) . . . . ?
C14B C15B C16B C17B 65.7(10) . . . . ?
C14A C15A C16A C17A 81(4) . . . . ?
C15B C16B C17B C18B 175.1(6) . . . . ?
C15A C16A C17A C18A 43(4) . . . . ?
C16B C17B C18B C19B 172.5(6) . . . . ?
C16A C17A C18A C19A -138.8(16) . . . . ?
C17B C18B C19B C20B 75.3(8) . . . . ?
C17A C18A C19A C20A 175.2(8) . . . . ?
C18B C19B C20B P4 -165.1(5) . . . . ?
C101 P4 C20B C19B 172.3(5) . . . . ?
C91 P4 C20B C19B -77.2(5) . . . . ?
Pt2 P4 C20B C19B 50.2(5) . . . . ?
C18A C19A C20A P3 -167.1(6) . . . . ?
C81 P3 C20A C19A 163.8(5) . . . . ?
C71 P3 C20A C19A -86.6(6) . . . . ?
Pt2 P3 C20A C19A 41.2(6) . . . . ?
C31 P1 C21 C26 123.1(5) . . . . ?
C1A P1 C21 C26 -124.3(5) . . . . ?
Pt1 P1 C21 C26 -2.9(5) . . . . ?
C31 P1 C21 C22 -56.0(5) . . . . ?
C1A P1 C21 C22 56.6(5) . . . . ?
Pt1 P1 C21 C22 178.0(4) . . . . ?
C26 C21 C22 C23 0.4(9) . . . . ?
P1 C21 C22 C23 179.5(5) . . . . ?
C21 C22 C23 C24 -0.5(11) . . . . ?
C22 C23 C24 C25 0.5(12) . . . . ?
C23 C24 C25 C26 -0.3(11) . . . . ?
C22 C21 C26 C25 -0.3(9) . . . . ?
P1 C21 C26 C25 -179.3(5) . . . . ?
C24 C25 C26 C21 0.2(10) . . . . ?
C21 P1 C31 C32 -31.1(4) . . . . ?
C1A P1 C31 C32 -141.4(4) . . . . ?
Pt1 P1 C31 C32 91.8(4) . . . . ?
C21 P1 C31 C36 153.8(4) . . . . ?
C1A P1 C31 C36 43.5(4) . . . . ?
Pt1 P1 C31 C36 -83.3(4) . . . . ?
C36 C31 C32 C33 -1.1(8) . . . . ?
P1 C31 C32 C33 -176.3(4) . . . . ?
C31 C32 C33 C34 1.6(8) . . . . ?
C32 C33 C34 C35 -1.4(8) . . . . ?
C33 C34 C35 C36 0.9(8) . . . . ?
C34 C35 C36 C31 -0.5(8) . . . . ?
C32 C31 C36 C35 0.6(7) . . . . ?
P1 C31 C36 C35 175.7(4) . . . . ?
C51 P2 C41 C46 103.1(5) . . . . ?
C1B P2 C41 C46 -143.6(5) . . . . ?
Pt1 P2 C41 C46 -20.9(5) . . . . ?
C51 P2 C41 C42 -77.8(5) . . . . ?
C1B P2 C41 C42 35.5(5) . . . . ?
Pt1 P2 C41 C42 158.1(4) . . . . ?
C46 C41 C42 C43 -0.1(9) . . . . ?
P2 C41 C42 C43 -179.1(5) . . . . ?
C41 C42 C43 C44 -1.6(11) . . . . ?
C42 C43 C44 C45 1.4(11) . . . . ?
C43 C44 C45 C46 0.5(10) . . . . ?
C42 C41 C46 C45 1.9(9) . . . . ?
P2 C41 C46 C45 -179.0(5) . . . . ?
C44 C45 C46 C41 -2.2(9) . . . . ?
C41 P2 C51 C52 164.8(4) . . . . ?
C1B P2 C51 C52 54.5(5) . . . . ?
Pt1 P2 C51 C52 -72.6(5) . . . . ?
C41 P2 C51 C56 -23.9(5) . . . . ?
C1B P2 C51 C56 -134.1(5) . . . . ?
Pt1 P2 C51 C56 98.7(5) . . . . ?
C56 C51 C52 C53 -0.7(8) . . . . ?
P2 C51 C52 C53 170.8(4) . . . . ?
C51 C52 C53 C54 -0.5(9) . . . . ?
C52 C53 C54 C55 2.1(9) . . . . ?
C53 C54 C55 C56 -2.4(10) . . . . ?
C54 C55 C56 C51 1.2(10) . . . . ?
C52 C51 C56 C55 0.3(9) . . . . ?
P2 C51 C56 C55 -171.1(5) . . . . ?
C8 Pt2 C61 C62 12(4) . . . . ?
P3 Pt2 C61 C62 -74.6(5) . . . . ?
P4 Pt2 C61 C62 108.5(5) . . . . ?
Pt1 Pt2 C61 C62 -23.5(13) . . . . ?
C8 Pt2 C61 C66 -168(3) . . . . ?
P3 Pt2 C61 C66 104.9(5) . . . . ?
P4 Pt2 C61 C66 -72.0(5) . . . . ?
Pt1 Pt2 C61 C66 155.9(7) . . . . ?
C66 C61 C62 F62 -179.5(5) . . . . ?
Pt2 C61 C62 F62 0.0(8) . . . . ?
C66 C61 C62 C63 -0.2(9) . . . . ?
Pt2 C61 C62 C63 179.4(5) . . . . ?
F62 C62 C63 F63 -0.7(10) . . . . ?
C61 C62 C63 F63 180.0(6) . . . . ?
F62 C62 C63 C64 178.2(7) . . . . ?
C61 C62 C63 C64 -1.1(11) . . . . ?
F63 C63 C64 F64 -2.0(12) . . . . ?
C62 C63 C64 F64 179.1(7) . . . . ?
F63 C63 C64 C65 -179.8(7) . . . . ?
C62 C63 C64 C65 1.3(13) . . . . ?
F64 C64 C65 F65 0.9(14) . . . . ?
C63 C64 C65 F65 178.7(8) . . . . ?
F64 C64 C65 C66 -177.9(7) . . . . ?
C63 C64 C65 C66 -0.2(13) . . . . ?
C62 C61 C66 F66 179.2(5) . . . . ?
Pt2 C61 C66 F66 -0.3(8) . . . . ?
C62 C61 C66 C65 1.4(10) . . . . ?
Pt2 C61 C66 C65 -178.2(6) . . . . ?
F65 C65 C66 F66 2.0(11) . . . . ?
C64 C65 C66 F66 -179.2(7) . . . . ?
F65 C65 C66 C61 179.9(7) . . . . ?
C64 C65 C66 C61 -1.2(13) . . . . ?
C81 P3 C71 C72 -20.9(6) . . . . ?
C20A P3 C71 C72 -128.8(5) . . . . ?
Pt2 P3 C71 C72 104.5(5) . . . . ?
C81 P3 C71 C76 164.1(5) . . . . ?
C20A P3 C71 C76 56.2(5) . . . . ?
Pt2 P3 C71 C76 -70.5(5) . . . . ?
C76 C71 C72 C73 -0.6(9) . . . . ?
P3 C71 C72 C73 -175.6(5) . . . . ?
C71 C72 C73 C74 1.0(10) . . . . ?
C72 C73 C74 C75 -0.8(11) . . . . ?
C73 C74 C75 C76 0.1(11) . . . . ?
C74 C75 C76 C71 0.3(10) . . . . ?
C72 C71 C76 C75 -0.1(9) . . . . ?
P3 C71 C76 C75 175.1(5) . . . . ?
C71 P3 C81 C82 124.2(5) . . . . ?
C20A P3 C81 C82 -123.9(5) . . . . ?
Pt2 P3 C81 C82 -1.8(6) . . . . ?
C71 P3 C81 C86 -57.3(5) . . . . ?
C20A P3 C81 C86 54.5(6) . . . . ?
Pt2 P3 C81 C86 176.6(4) . . . . ?
C86 C81 C82 C83 -1.3(10) . . . . ?
P3 C81 C82 C83 177.1(5) . . . . ?
C81 C82 C83 C84 1.8(12) . . . . ?
C82 C83 C84 C85 -1.3(14) . . . . ?
C83 C84 C85 C86 0.4(15) . . . . ?
C84 C85 C86 C81 0.1(13) . . . . ?
C82 C81 C86 C85 0.3(10) . . . . ?
P3 C81 C86 C85 -178.1(6) . . . . ?
C101 P4 C91 C92 179.2(5) . . . . ?
C20B P4 C91 C92 68.6(5) . . . . ?
Pt2 P4 C91 C92 -57.5(6) . . . . ?
C101 P4 C91 C96 -9.2(6) . . . . ?
C20B P4 C91 C96 -119.8(5) . . . . ?
Pt2 P4 C91 C96 114.1(5) . . . . ?
C96 C91 C92 C93 -0.8(10) . . . . ?
P4 C91 C92 C93 171.1(5) . . . . ?
C91 C92 C93 C94 -0.3(10) . . . . ?
C92 C93 C94 C95 1.8(12) . . . . ?
C93 C94 C95 C96 -2.2(13) . . . . ?
C94 C95 C96 C91 1.1(12) . . . . ?
C92 C91 C96 C95 0.4(10) . . . . ?
P4 C91 C96 C95 -171.1(5) . . . . ?
C91 P4 C101 C106 -75.6(6) . . . . ?
C20B P4 C101 C106 37.0(7) . . . . ?
Pt2 P4 C101 C106 159.4(6) . . . . ?
C91 P4 C101 C102 103.9(6) . . . . ?
C20B P4 C101 C102 -143.5(5) . . . . ?
Pt2 P4 C101 C102 -21.1(6) . . . . ?
C106 C101 C102 C103 -1.1(10) . . . . ?
P4 C101 C102 C103 179.4(5) . . . . ?
C101 C102 C103 C104 0.0(11) . . . . ?
C102 C103 C104 C105 0.0(14) . . . . ?
C103 C104 C105 C106 1.1(16) . . . . ?
C102 C101 C106 C105 2.1(12) . . . . ?
P4 C101 C106 C105 -178.4(7) . . . . ?
C104 C105 C106 C101 -2.2(16) . . . . ?
